data_1514740
loop_
_publ_author_name
'Armstrong, David R.'
'Baillie, Sharon E.'
'Blair, Victoria L.'
'Chabloz, Nicolas G.'
'Diez, Josefina'
'Garcia-Alvarez, Joaquin'
'Kennedy, Alan R.'
'Robertson, Stuart D.'
'Hevia, Eva'

_publ_section_title
;
 Alkali-metal-mediated zincation (AMMZn) meets N-heterocyclic carbene
 (NHC) chemistry: Zn--H exchange reactions and structural authentication
 of a dinuclear Au(i) complex with a NHC anion
;
_journal_issue 11
_journal_name_full 'Chemical Science'
_journal_page_first 4259
_journal_paper_doi 10.1039/c3sc52101j
_journal_volume 4
_journal_year 2013
_chemical_formula_sum 'C71 H127 N2 Na O7 Zn2'
_chemical_formula_weight 1274.48
_space_group_IT_number 14
_symmetry_cell_setting monoclinic
_symmetry_space_group_name_Hall '-P 2ybc'
_symmetry_space_group_name_H-M 'P 1 21/c 1'
_atom_sites_solution_hydrogens geom
_atom_sites_solution_primary direct
_atom_sites_solution_secondary difmap
_audit_creation_method SHELXL-97
_cell_angle_alpha 90.00
_cell_angle_beta 100.694(2)
_cell_angle_gamma 90.00
_cell_formula_units_Z 4
_cell_length_a 12.5177(2)
_cell_length_b 33.2445(6)
_cell_length_c 18.2146(3)
_cell_measurement_reflns_used 39605
_cell_measurement_temperature 123(2)
_cell_measurement_theta_max 29.3651
_cell_measurement_theta_min 3.2620
_cell_volume 7448.3(2)
_computing_structure_refinement 'SHELXL-97 (Sheldrick, 2008)'
_diffrn_ambient_temperature 123(2)
_diffrn_measured_fraction_theta_full 0.998
_diffrn_measured_fraction_theta_max 0.998
_diffrn_measurement_device_type 'OD Xcalibur, Eos'
_diffrn_measurement_method 'omega scans'
_diffrn_radiation_monochromator graphite
_diffrn_radiation_source 'fine-focus sealed tube'
_diffrn_radiation_type MoK\a
_diffrn_radiation_wavelength 0.71073
_diffrn_reflns_av_R_equivalents 0.0636
_diffrn_reflns_av_sigmaI/netI 0.0444
_diffrn_reflns_limit_h_max 16
_diffrn_reflns_limit_h_min -16
_diffrn_reflns_limit_k_max 43
_diffrn_reflns_limit_k_min -43
_diffrn_reflns_limit_l_max 24
_diffrn_reflns_limit_l_min -24
_diffrn_reflns_number 106036
_diffrn_reflns_theta_full 27.00
_diffrn_reflns_theta_max 28.00
_diffrn_reflns_theta_min 3.27
_exptl_absorpt_coefficient_mu 0.698
_exptl_absorpt_correction_T_max 1.00000
_exptl_absorpt_correction_T_min 0.88234
_exptl_absorpt_correction_type multi-scan
_exptl_absorpt_process_details
;
CrysAlisPro, Oxford Diffraction Ltd.,
Version 1.171.34.40 (release 27-08-2010 CrysAlis171 .NET)
(compiled Aug 27 2010,11:50:40)
Empirical absorption correction using spherical harmonics,
implemented in SCALE3 ABSPACK scaling algorithm.
;
_exptl_crystal_colour colourless
_exptl_crystal_density_diffrn 1.137
_exptl_crystal_density_method 'not measured'
_exptl_crystal_description block
_exptl_crystal_F_000 2776
_exptl_crystal_size_max 0.3
_exptl_crystal_size_mid 0.25
_exptl_crystal_size_min 0.21
_refine_diff_density_max 0.976
_refine_diff_density_min -0.603
_refine_diff_density_rms 0.075
_refine_ls_extinction_method none
_refine_ls_goodness_of_fit_ref 1.178
_refine_ls_hydrogen_treatment constr
_refine_ls_matrix_type full
_refine_ls_number_parameters 822
_refine_ls_number_reflns 17954
_refine_ls_number_restraints 121
_refine_ls_restrained_S_all 1.181
_refine_ls_R_factor_all 0.0979
_refine_ls_R_factor_gt 0.0781
_refine_ls_shift/su_max 0.001
_refine_ls_shift/su_mean 0.000
_refine_ls_structure_factor_coef Fsqd
_refine_ls_weighting_details 'calc w=1/[\s^2^(Fo^2^)+(0.0179P)^2^+20.4956P] where P=(Fo^2^+2Fc^2^)/3'
_refine_ls_weighting_scheme calc
_refine_ls_wR_factor_gt 0.1498
_refine_ls_wR_factor_ref 0.1585
_reflns_number_gt 14402
_reflns_number_total 17954
_reflns_threshold_expression I>2\s(I)
_cod_data_source_file c3sc52101j.txt
_cod_data_source_block vb22
_cod_original_sg_symbol_H-M 'P 21/c'
_cod_database_code 1514740

loop_
_symmetry_equiv_pos_as_xyz
'x, y, z'
'-x, y+1/2, -z+1/2'
'-x, -y, -z'
'x, -y-1/2, z-1/2'

loop_
_atom_site_label
_atom_site_type_symbol
_atom_site_fract_x
_atom_site_fract_y
_atom_site_fract_z
_atom_site_U_iso_or_equiv
_atom_site_adp_type
_atom_site_occupancy
_atom_site_symmetry_multiplicity
_atom_site_calc_flag
_atom_site_refinement_flags
_atom_site_disorder_assembly
_atom_site_disorder_group
Na1 Na 0.51121(11) 0.38522(4) 0.70408(8) 0.0298(3) Uani 1 1 d . B .
Zn1 Zn 0.10924(3) 0.338451(13) 0.01991(2) 0.02713(10) Uani 1 1 d . . .
Zn2 Zn -0.00028(4) 0.405104(14) 0.32514(2) 0.03257(11) Uani 1 1 d . . .
O3 O 0.4866(3) 0.36331(11) 0.57606(17) 0.0539(9) Uani 1 1 d . . .
O6 O 0.6967(2) 0.39177(9) 0.70331(19) 0.0469(8) Uani 1 1 d . . .
N1 N -0.0957(2) 0.39046(8) 0.15551(14) 0.0199(5) Uani 1 1 d . A .
N2 N 0.0719(2) 0.37402(8) 0.17841(14) 0.0195(5) Uani 1 1 d . . .
C2 C 0.0368(3) 0.36265(10) 0.10243(17) 0.0210(6) Uani 1 1 d . A .
C1 C -0.0070(2) 0.39102(9) 0.21120(17) 0.0201(6) Uani 1 1 d . A .
C3 C -0.0697(3) 0.37384(10) 0.09081(18) 0.0214(6) Uani 1 1 d . . .
H3 H -0.1193 0.3707 0.0449 0.026 Uiso 1 1 calc R A .
C4 C -0.1976(2) 0.41054(10) 0.15569(17) 0.0220(6) Uani 1 1 d . . .
C5 C -0.2939(3) 0.38800(11) 0.14387(19) 0.0272(7) Uani 1 1 d . A .
C6 C -0.3916(3) 0.40879(13) 0.1414(2) 0.0345(9) Uani 1 1 d . . .
H6 H -0.4580 0.3942 0.1343 0.041 Uiso 1 1 calc R A .
C7 C -0.3933(3) 0.44993(13) 0.1489(2) 0.0387(9) Uani 1 1 d . A .
H7 H -0.4606 0.4635 0.1470 0.046 Uiso 1 1 calc R . .
C8 C -0.2982(3) 0.47155(12) 0.1592(2) 0.0362(9) Uani 1 1 d . . .
H8 H -0.3007 0.4999 0.1649 0.043 Uiso 1 1 calc R A .
C9 C -0.1980(3) 0.45273(11) 0.16149(19) 0.0277(7) Uani 1 1 d . A .
C10 C -0.0958(3) 0.47784(11) 0.1638(2) 0.0336(8) Uani 1 1 d . . .
H10 H -0.0328 0.4615 0.1894 0.040 Uiso 1 1 calc R A .
C11 C -0.0963(5) 0.51693(15) 0.2074(3) 0.0627(14) Uani 1 1 d . A .
H11A H -0.0285 0.5316 0.2071 0.094 Uiso 1 1 calc R . .
H11B H -0.1026 0.5108 0.2591 0.094 Uiso 1 1 calc R . .
H11C H -0.1582 0.5335 0.1842 0.094 Uiso 1 1 calc R . .
C12 C -0.0789(4) 0.48576(14) 0.0840(3) 0.0492(11) Uani 1 1 d . A .
H12A H -0.0128 0.5017 0.0854 0.074 Uiso 1 1 calc R . .
H12B H -0.1415 0.5005 0.0565 0.074 Uiso 1 1 calc R . .
H12C H -0.0717 0.4601 0.0590 0.074 Uiso 1 1 calc R . .
C13 C -0.2976(3) 0.34273(12) 0.1318(2) 0.0334(8) Uani 1 1 d . . .
H13 H -0.2217 0.3321 0.1442 0.040 Uiso 1 1 calc R A .
C14 C -0.3661(3) 0.32166(14) 0.1825(3) 0.0496(12) Uani 1 1 d . A .
H14A H -0.3666 0.2926 0.1734 0.074 Uiso 1 1 calc R . .
H14B H -0.4408 0.3319 0.1714 0.074 Uiso 1 1 calc R . .
H14C H -0.3346 0.3270 0.2349 0.074 Uiso 1 1 calc R . .
C15 C -0.3440(3) 0.33271(13) 0.0501(3) 0.0461(11) Uani 1 1 d . A .
H15A H -0.3458 0.3035 0.0434 0.069 Uiso 1 1 calc R . .
H15B H -0.2981 0.3448 0.0179 0.069 Uiso 1 1 calc R . .
H15C H -0.4180 0.3435 0.0367 0.069 Uiso 1 1 calc R . .
C16 C 0.1848(2) 0.37478(10) 0.21434(18) 0.0215(6) Uani 1 1 d . A .
C17 C 0.2235(3) 0.34702(11) 0.2709(2) 0.0291(8) Uani 1 1 d . . .
C18 C 0.3330(3) 0.34948(13) 0.3047(2) 0.0376(9) Uani 1 1 d . A .
H18 H 0.3612 0.3312 0.3436 0.045 Uiso 1 1 calc R . .
C19 C 0.4008(3) 0.37787(13) 0.2828(2) 0.0357(9) Uani 1 1 d . . .
H19 H 0.4749 0.3792 0.3066 0.043 Uiso 1 1 calc R A .
C20 C 0.3604(3) 0.40446(11) 0.2261(2) 0.0283(7) Uani 1 1 d . A .
H20 H 0.4079 0.4238 0.2110 0.034 Uiso 1 1 calc R . .
C21 C 0.2527(3) 0.40366(10) 0.19063(18) 0.0218(6) Uani 1 1 d . . .
C22 C 0.2132(3) 0.43296(10) 0.1270(2) 0.0265(7) Uani 1 1 d . A .
H22 H 0.1330 0.4292 0.1109 0.032 Uiso 1 1 calc R . .
C23 C 0.2674(3) 0.42390(13) 0.0600(2) 0.0369(9) Uani 1 1 d . . .
H23A H 0.2410 0.4429 0.0196 0.055 Uiso 1 1 calc R A .
H23B H 0.2495 0.3964 0.0426 0.055 Uiso 1 1 calc R . .
H23C H 0.3464 0.4266 0.0751 0.055 Uiso 1 1 calc R . .
C24 C 0.2337(4) 0.47692(12) 0.1500(2) 0.0411(10) Uani 1 1 d . . .
H24A H 0.2067 0.4944 0.1073 0.062 Uiso 1 1 calc R A .
H24B H 0.3119 0.4813 0.1666 0.062 Uiso 1 1 calc R . .
H24C H 0.1956 0.4832 0.1910 0.062 Uiso 1 1 calc R . .
C25 C 0.1530(3) 0.31410(13) 0.2947(2) 0.0426(10) Uani 1 1 d . A .
H25 H 0.0769 0.3179 0.2669 0.051 Uiso 1 1 calc R . .
C26 C 0.1512(5) 0.3155(2) 0.3775(3) 0.0745(19) Uani 1 1 d . . .
H26A H 0.1042 0.2940 0.3902 0.112 Uiso 1 1 calc R A .
H26B H 0.1232 0.3416 0.3902 0.112 Uiso 1 1 calc R . .
H26C H 0.2251 0.3118 0.4058 0.112 Uiso 1 1 calc R . .
C27 C 0.1921(5) 0.27247(16) 0.2755(4) 0.0803(19) Uani 1 1 d . . .
H27A H 0.1454 0.2518 0.2914 0.120 Uiso 1 1 calc R A .
H27B H 0.2672 0.2684 0.3013 0.120 Uiso 1 1 calc R . .
H27C H 0.1886 0.2705 0.2214 0.120 Uiso 1 1 calc R . .
C28 C -0.1163(4) 0.37602(16) 0.3709(2) 0.0489(12) Uani 1 1 d . . .
C29 C -0.1439(4) 0.33422(17) 0.3378(3) 0.0593(14) Uani 1 1 d . . .
H29A H -0.1658 0.3363 0.2834 0.089 Uiso 1 1 calc R . .
H29B H -0.2037 0.3227 0.3589 0.089 Uiso 1 1 calc R . .
H29C H -0.0799 0.3168 0.3499 0.089 Uiso 1 1 calc R . .
C30 C -0.2195(4) 0.40185(19) 0.3562(3) 0.0657(16) Uani 1 1 d . . .
H30A H -0.2432 0.4055 0.3023 0.099 Uiso 1 1 calc R . .
H30B H -0.2042 0.4281 0.3803 0.099 Uiso 1 1 calc R . .
H30C H -0.2771 0.3884 0.3768 0.099 Uiso 1 1 calc R . .
C31 C -0.0833(4) 0.3712(2) 0.4560(2) 0.0702(18) Uani 1 1 d . . .
H31A H -0.0651 0.3976 0.4788 0.105 Uiso 1 1 calc R . .
H31B H -0.0198 0.3535 0.4674 0.105 Uiso 1 1 calc R . .
H31C H -0.1438 0.3595 0.4760 0.105 Uiso 1 1 calc R . .
C32 C 0.1063(4) 0.44473(15) 0.3836(2) 0.0461(11) Uani 1 1 d . . .
C33 C 0.1864(5) 0.4221(2) 0.4439(3) 0.083(2) Uani 1 1 d . . .
H33A H 0.1458 0.4063 0.4749 0.124 Uiso 1 1 calc R . .
H33B H 0.2330 0.4415 0.4753 0.124 Uiso 1 1 calc R . .
H33C H 0.2315 0.4041 0.4198 0.124 Uiso 1 1 calc R . .
C34 C 0.1760(4) 0.46818(14) 0.3387(3) 0.0511(12) Uani 1 1 d . . .
H34A H 0.2170 0.4494 0.3131 0.077 Uiso 1 1 calc R . .
H34B H 0.2266 0.4854 0.3723 0.077 Uiso 1 1 calc R . .
H34C H 0.1292 0.4849 0.3016 0.077 Uiso 1 1 calc R . .
C35 C 0.0442(6) 0.4749(2) 0.4224(4) 0.092(2) Uani 1 1 d . . .
H35A H -0.0015 0.4606 0.4519 0.138 Uiso 1 1 calc R . .
H35B H -0.0016 0.4917 0.3848 0.138 Uiso 1 1 calc R . .
H35C H 0.0959 0.4921 0.4554 0.138 Uiso 1 1 calc R . .
C36 C 0.019(2) 0.3532(9) -0.083(2) 0.0450(12) Uani 0.190(5) 1 d PD A 1
C37 C -0.022(2) 0.3966(7) -0.0879(13) 0.073(2) Uani 0.190(5) 1 d PD A 1
H37A H -0.0604 0.4021 -0.1388 0.110 Uiso 0.190(5) 1 calc PR A 1
H37B H 0.0404 0.4150 -0.0757 0.110 Uiso 0.190(5) 1 calc PR A 1
H37C H -0.0709 0.4007 -0.0526 0.110 Uiso 0.190(5) 1 calc PR A 1
C38 C -0.081(2) 0.3259(8) -0.0994(14) 0.067(2) Uani 0.190(5) 1 d PD A 1
H38A H -0.1110 0.3225 -0.0540 0.101 Uiso 0.190(5) 1 calc PR A 1
H38B H -0.0593 0.2997 -0.1165 0.101 Uiso 0.190(5) 1 calc PR A 1
H38C H -0.1353 0.3382 -0.1385 0.101 Uiso 0.190(5) 1 calc PR A 1
C39 C 0.083(2) 0.3476(9) -0.1458(14) 0.072(2) Uani 0.190(5) 1 d PD A 1
H39A H 0.1212 0.3218 -0.1395 0.108 Uiso 0.190(5) 1 calc PR A 1
H39B H 0.1352 0.3695 -0.1446 0.108 Uiso 0.190(5) 1 calc PR A 1
H39C H 0.0322 0.3478 -0.1939 0.108 Uiso 0.190(5) 1 calc PR A 1
C40 C 0.2484(3) 0.30412(12) 0.0340(2) 0.0361(9) Uani 1 1 d . A .
C41 C 0.3286(3) 0.31046(14) 0.1057(3) 0.0499(12) Uani 1 1 d . . .
H41A H 0.3538 0.3384 0.1084 0.075 Uiso 1 1 calc R A .
H41B H 0.3907 0.2924 0.1070 0.075 Uiso 1 1 calc R . .
H41C H 0.2933 0.3047 0.1483 0.075 Uiso 1 1 calc R . .
C42 C 0.2117(4) 0.26059(14) 0.0321(4) 0.0732(19) Uani 1 1 d . . .
H42A H 0.1593 0.2556 -0.0140 0.110 Uiso 1 1 calc R A .
H42B H 0.1773 0.2552 0.0753 0.110 Uiso 1 1 calc R . .
H42C H 0.2748 0.2429 0.0339 0.110 Uiso 1 1 calc R . .
C43 C 0.3102(4) 0.3106(2) -0.0302(3) 0.0741(18) Uani 1 1 d . . .
H43A H 0.2606 0.3068 -0.0780 0.111 Uiso 1 1 calc R A .
H43B H 0.3699 0.2911 -0.0260 0.111 Uiso 1 1 calc R . .
H43C H 0.3398 0.3379 -0.0276 0.111 Uiso 1 1 calc R . .
C52 C 0.5357(4) 0.37387(15) 0.5144(3) 0.0527(12) Uani 1 1 d . . .
H52A H 0.6008 0.3908 0.5311 0.063 Uiso 1 1 calc R . .
H52B H 0.4839 0.3891 0.4768 0.063 Uiso 1 1 calc R . .
C53 C 0.5671(4) 0.33484(14) 0.4815(3) 0.0478(11) Uani 1 1 d . . .
H53A H 0.6449 0.3287 0.4996 0.057 Uiso 1 1 calc R . .
H53B H 0.5531 0.3361 0.4262 0.057 Uiso 1 1 calc R . .
C54 C 0.4949(4) 0.30360(15) 0.5089(3) 0.0534(12) Uani 1 1 d . . .
H54A H 0.5385 0.2839 0.5427 0.064 Uiso 1 1 calc R . .
H54B H 0.4502 0.2891 0.4666 0.064 Uiso 1 1 calc R . .
C55 C 0.4235(5) 0.32943(18) 0.5509(3) 0.0661(16) Uani 1 1 d . . .
H55A H 0.3555 0.3375 0.5172 0.079 Uiso 1 1 calc R . .
H55B H 0.4046 0.3143 0.5936 0.079 Uiso 1 1 calc R . .
C64 C 0.7556(3) 0.35757(14) 0.6847(3) 0.0451(10) Uani 1 1 d . . .
H64A H 0.7097 0.3415 0.6452 0.054 Uiso 1 1 calc R . .
H64B H 0.7780 0.3403 0.7292 0.054 Uiso 1 1 calc R . .
C65 C 0.8542(4) 0.37337(16) 0.6573(3) 0.0561(13) Uani 1 1 d . . .
H65A H 0.9211 0.3685 0.6948 0.067 Uiso 1 1 calc R . .
H65B H 0.8619 0.3602 0.6098 0.067 Uiso 1 1 calc R . .
C66 C 0.8344(5) 0.41687(17) 0.6463(4) 0.0705(17) Uani 1 1 d . . .
H66A H 0.8002 0.4228 0.5939 0.085 Uiso 1 1 calc R . .
H66B H 0.9031 0.4322 0.6590 0.085 Uiso 1 1 calc R . .
C67 C 0.7593(4) 0.42709(15) 0.6984(4) 0.0664(16) Uani 1 1 d . . .
H67A H 0.8009 0.4346 0.7482 0.080 Uiso 1 1 calc R . .
H67B H 0.7115 0.4499 0.6786 0.080 Uiso 1 1 calc R . .
O1 O 0.5322(2) 0.41237(9) 0.82827(16) 0.0433(7) Uani 1 1 d D . .
O2 O 0.4835(3) 0.45338(9) 0.65931(16) 0.0464(7) Uani 1 1 d D . .
O4 O 0.5364(3) 0.31843(8) 0.75991(17) 0.0454(7) Uani 1 1 d D . .
O5 O 0.3239(2) 0.37647(10) 0.69921(18) 0.0518(8) Uani 1 1 d D . .
O7 O 0.7628(7) 0.2618(5) 0.6065(6) 0.094(3) Uani 0.617(4) 1 d PDU B 1
C44 C 0.4470(17) 0.4134(9) 0.8711(14) 0.066(5) Uani 0.617(4) 1 d PD B 1
H44A H 0.4213 0.3857 0.8775 0.079 Uiso 0.617(4) 1 calc PR B 1
H44B H 0.3850 0.4291 0.8438 0.079 Uiso 0.617(4) 1 calc PR B 1
C45 C 0.4845(11) 0.4315(5) 0.9447(9) 0.058(3) Uani 0.617(4) 1 d PD B 1
H45A H 0.4900 0.4110 0.9846 0.069 Uiso 0.617(4) 1 calc PR B 1
H45B H 0.4343 0.4530 0.9545 0.069 Uiso 0.617(4) 1 calc PR B 1
C46 C 0.5970(12) 0.4489(4) 0.9405(10) 0.059(4) Uani 0.617(4) 1 d PD B 1
H46A H 0.5925 0.4773 0.9239 0.070 Uiso 0.617(4) 1 calc PR B 1
H46B H 0.6480 0.4466 0.9888 0.070 Uiso 0.617(4) 1 calc PR B 1
C47 C 0.6286(9) 0.4209(7) 0.8814(6) 0.042(2) Uani 0.617(4) 1 d PD B 1
H47A H 0.6832 0.4341 0.8565 0.050 Uiso 0.617(4) 1 calc PR B 1
H47B H 0.6603 0.3957 0.9049 0.050 Uiso 0.617(4) 1 calc PR B 1
C48 C 0.4958(9) 0.4904(3) 0.7016(6) 0.060(3) Uani 0.617(4) 1 d PD B 1
H48A H 0.5732 0.4945 0.7244 0.072 Uiso 0.617(4) 1 calc PR B 1
H48B H 0.4534 0.4889 0.7423 0.072 Uiso 0.617(4) 1 calc PR B 1
C49 C 0.4578(9) 0.5239(3) 0.6529(7) 0.067(3) Uani 0.617(4) 1 d PD B 1
H49A H 0.5198 0.5383 0.6382 0.081 Uiso 0.617(4) 1 calc PR B 1
H49B H 0.4161 0.5431 0.6781 0.081 Uiso 0.617(4) 1 calc PR B 1
C50 C 0.3840(10) 0.5052(3) 0.5835(5) 0.074(3) Uani 0.617(4) 1 d PD B 1
H50A H 0.3090 0.5001 0.5914 0.089 Uiso 0.617(4) 1 calc PR B 1
H50B H 0.3825 0.5213 0.5375 0.089 Uiso 0.617(4) 1 calc PR B 1
C51 C 0.451(4) 0.4669(6) 0.5846(8) 0.083(7) Uani 0.617(4) 1 d PD B 1
H51A H 0.4067 0.4459 0.5546 0.100 Uiso 0.617(4) 1 calc PR B 1
H51B H 0.5155 0.4722 0.5622 0.100 Uiso 0.617(4) 1 calc PR B 1
C56 C 0.5612(11) 0.2798(3) 0.7335(6) 0.077(4) Uani 0.617(4) 1 d PD B 1
H56A H 0.6341 0.2800 0.7199 0.092 Uiso 0.617(4) 1 calc PR B 1
H56B H 0.5070 0.2722 0.6889 0.092 Uiso 0.617(4) 1 calc PR B 1
C57 C 0.5581(12) 0.2505(4) 0.7968(7) 0.102(3) Uiso 0.617(4) 1 d PD B 1
H57A H 0.4930 0.2330 0.7850 0.122 Uiso 0.617(4) 1 calc PR B 1
H57B H 0.6236 0.2332 0.8049 0.122 Uiso 0.617(4) 1 calc PR B 1
C58 C 0.5542(11) 0.2741(3) 0.8629(6) 0.089(3) Uiso 0.617(4) 1 d PD B 1
H58A H 0.6222 0.2708 0.9001 0.106 Uiso 0.617(4) 1 calc PR B 1
H58B H 0.4921 0.2658 0.8860 0.106 Uiso 0.617(4) 1 calc PR B 1
C59 C 0.5415(11) 0.3160(3) 0.8376(6) 0.091(3) Uiso 0.617(4) 1 d PD B 1
H59A H 0.4742 0.3273 0.8505 0.109 Uiso 0.617(4) 1 calc PR B 1
H59B H 0.6037 0.3321 0.8636 0.109 Uiso 0.617(4) 1 calc PR B 1
C60 C 0.2646(13) 0.3406(4) 0.7123(8) 0.077(4) Uani 0.617(4) 1 d PD B 1
H60A H 0.2544 0.3390 0.7648 0.092 Uiso 0.617(4) 1 calc PR B 1
H60B H 0.3021 0.3160 0.6999 0.092 Uiso 0.617(4) 1 calc PR B 1
C61 C 0.1563(14) 0.3466(4) 0.6587(10) 0.090(5) Uani 0.617(4) 1 d PD B 1
H61A H 0.1602 0.3361 0.6084 0.108 Uiso 0.617(4) 1 calc PR B 1
H61B H 0.0967 0.3328 0.6774 0.108 Uiso 0.617(4) 1 calc PR B 1
C62 C 0.1386(5) 0.3916(3) 0.6562(4) 0.0535(19) Uani 0.617(4) 1 d PD B 1
H62A H 0.1020 0.4007 0.6970 0.064 Uiso 0.617(4) 1 calc PR B 1
H62B H 0.0954 0.4002 0.6077 0.064 Uiso 0.617(4) 1 calc PR B 1
C63 C 0.2539(10) 0.4071(6) 0.6667(13) 0.137(9) Uani 0.617(4) 1 d PD B 1
H63A H 0.2715 0.4149 0.6179 0.164 Uiso 0.617(4) 1 calc PR B 1
H63B H 0.2622 0.4311 0.6995 0.164 Uiso 0.617(4) 1 calc PR B 1
C68 C 0.8539(9) 0.2560(10) 0.6691(8) 0.086(3) Uani 0.617(4) 1 d PDU B 1
H68A H 0.8417 0.2326 0.7002 0.104 Uiso 0.617(4) 1 calc PR B 1
H68B H 0.8669 0.2803 0.7009 0.104 Uiso 0.617(4) 1 calc PR B 1
C69 C 0.9595(17) 0.2474(8) 0.6220(13) 0.089(4) Uani 0.617(4) 1 d PDU B 1
H69A H 1.0072 0.2712 0.6235 0.107 Uiso 0.617(4) 1 calc PR B 1
H69B H 1.0035 0.2238 0.6425 0.107 Uiso 0.617(4) 1 calc PR B 1
C70 C 0.8998(8) 0.2397(3) 0.5463(8) 0.085(2) Uani 0.617(4) 1 d PDU B 1
H70A H 0.9456 0.2448 0.5085 0.102 Uiso 0.617(4) 1 calc PR B 1
H70B H 0.8721 0.2117 0.5410 0.102 Uiso 0.617(4) 1 calc PR B 1
C71 C 0.8148(15) 0.2675(7) 0.5407(7) 0.097(3) Uani 0.617(4) 1 d PDU B 1
H71A H 0.7614 0.2630 0.4941 0.116 Uiso 0.617(4) 1 calc PR B 1
H71B H 0.8434 0.2953 0.5400 0.116 Uiso 0.617(4) 1 calc PR B 1
C62A C 0.1578(10) 0.3619(5) 0.6243(8) 0.0535(19) Uani 0.383(4) 1 d PD B 2
H62C H 0.0833 0.3731 0.6138 0.064 Uiso 0.383(4) 1 calc PR B 2
H62D H 0.1715 0.3483 0.5787 0.064 Uiso 0.383(4) 1 calc PR B 2
O7A O 0.7843(15) 0.2696(9) 0.6021(12) 0.094(3) Uani 0.383(4) 1 d PU B 2
C61A C 0.168(3) 0.3329(10) 0.6865(14) 0.090(5) Uani 0.383(4) 1 d PD B 2
H61C H 0.1844 0.3054 0.6704 0.108 Uiso 0.383(4) 1 calc PR B 2
H61D H 0.1019 0.3321 0.7088 0.108 Uiso 0.383(4) 1 calc PR B 2
C48A C 0.4496(15) 0.4823(5) 0.7091(11) 0.060(3) Uani 0.383(4) 1 d PD B 2
H48C H 0.5117 0.4901 0.7486 0.072 Uiso 0.383(4) 1 calc PR B 2
H48D H 0.3916 0.4709 0.7332 0.072 Uiso 0.383(4) 1 calc PR B 2
C49A C 0.4089(16) 0.5172(5) 0.6630(11) 0.067(3) Uani 0.383(4) 1 d PD B 2
H49C H 0.4344 0.5427 0.6883 0.081 Uiso 0.383(4) 1 calc PR B 2
H49D H 0.3285 0.5173 0.6506 0.081 Uiso 0.383(4) 1 calc PR B 2
C56A C 0.4902(17) 0.2798(4) 0.7338(10) 0.077(4) Uani 0.383(4) 1 d PD B 2
H56C H 0.5320 0.2669 0.6991 0.092 Uiso 0.383(4) 1 calc PR B 2
H56D H 0.4132 0.2824 0.7089 0.092 Uiso 0.383(4) 1 calc PR B 2
C51A C 0.475(7) 0.4660(9) 0.5832(13) 0.083(7) Uani 0.383(4) 1 d PD B 2
H51C H 0.4127 0.4534 0.5498 0.100 Uiso 0.383(4) 1 calc PR B 2
H51D H 0.5429 0.4607 0.5640 0.100 Uiso 0.383(4) 1 calc PR B 2
C50A C 0.4574(16) 0.5109(5) 0.5947(9) 0.074(3) Uani 0.383(4) 1 d PD B 2
H50C H 0.5276 0.5253 0.6003 0.089 Uiso 0.383(4) 1 calc PR B 2
H50D H 0.4081 0.5220 0.5505 0.089 Uiso 0.383(4) 1 calc PR B 2
C63A C 0.2418(13) 0.3963(6) 0.6464(10) 0.072(7) Uani 0.383(4) 1 d PD B 2
H63C H 0.2709 0.4061 0.6027 0.086 Uiso 0.383(4) 1 calc PR B 2
H63D H 0.2096 0.4191 0.6696 0.086 Uiso 0.383(4) 1 calc PR B 2
C71A C 0.794(3) 0.2605(14) 0.5321(11) 0.097(3) Uani 0.383(4) 1 d PDU B 2
H71C H 0.7638 0.2814 0.4954 0.116 Uiso 0.383(4) 1 calc PR B 2
H71D H 0.7648 0.2337 0.5157 0.116 Uiso 0.383(4) 1 calc PR B 2
C68A C 0.8721(15) 0.2573(17) 0.6528(15) 0.086(3) Uani 0.383(4) 1 d PDU B 2
H68C H 0.9018 0.2819 0.6798 0.104 Uiso 0.383(4) 1 calc PR B 2
H68D H 0.8426 0.2407 0.6896 0.104 Uiso 0.383(4) 1 calc PR B 2
C58A C 0.6249(14) 0.2690(5) 0.8377(12) 0.089(3) Uiso 0.383(4) 1 d PD B 2
H58C H 0.6492 0.2602 0.8901 0.106 Uiso 0.383(4) 1 calc PR B 2
H58D H 0.6750 0.2583 0.8063 0.106 Uiso 0.383(4) 1 calc PR B 2
C59A C 0.6124(16) 0.3133(5) 0.8312(9) 0.091(3) Uiso 0.383(4) 1 d PD B 2
H59C H 0.5818 0.3245 0.8733 0.109 Uiso 0.383(4) 1 calc PR B 2
H59D H 0.6829 0.3265 0.8299 0.109 Uiso 0.383(4) 1 calc PR B 2
C60A C 0.264(2) 0.3508(8) 0.7402(14) 0.077(4) Uani 0.383(4) 1 d PD B 2
H60C H 0.2381 0.3664 0.7796 0.092 Uiso 0.383(4) 1 calc PR B 2
H60D H 0.3122 0.3290 0.7646 0.092 Uiso 0.383(4) 1 calc PR B 2
C69A C 0.943(3) 0.2406(14) 0.641(2) 0.089(4) Uani 0.383(4) 1 d PDU B 2
H69C H 0.9319 0.2111 0.6387 0.107 Uiso 0.383(4) 1 calc PR B 2
H69D H 1.0113 0.2472 0.6759 0.107 Uiso 0.383(4) 1 calc PR B 2
C57A C 0.5010(15) 0.2569(7) 0.8061(11) 0.102(3) Uiso 0.383(4) 1 d PD B 2
H57C H 0.4914 0.2275 0.7981 0.122 Uiso 0.383(4) 1 calc PR B 2
H57D H 0.4508 0.2668 0.8381 0.122 Uiso 0.383(4) 1 calc PR B 2
C46A C 0.626(2) 0.4365(8) 0.9425(16) 0.059(4) Uani 0.383(4) 1 d PD B 2
H46C H 0.6673 0.4616 0.9567 0.070 Uiso 0.383(4) 1 calc PR B 2
H46D H 0.6516 0.4157 0.9807 0.070 Uiso 0.383(4) 1 calc PR B 2
C70A C 0.9374(14) 0.2615(6) 0.5549(13) 0.085(2) Uani 0.383(4) 1 d PDU B 2
H70C H 0.9722 0.2446 0.5213 0.102 Uiso 0.383(4) 1 calc PR B 2
H70D H 0.9675 0.2891 0.5573 0.102 Uiso 0.383(4) 1 calc PR B 2
C47A C 0.6422(16) 0.4224(12) 0.8665(12) 0.042(2) Uani 0.383(4) 1 d PD B 2
H47C H 0.6738 0.4440 0.8398 0.050 Uiso 0.383(4) 1 calc PR B 2
H47D H 0.6903 0.3986 0.8707 0.050 Uiso 0.383(4) 1 calc PR B 2
C45A C 0.5051(19) 0.4439(8) 0.9375(16) 0.058(3) Uani 0.383(4) 1 d PD B 2
H45C H 0.4808 0.4330 0.9823 0.069 Uiso 0.383(4) 1 calc PR B 2
H45D H 0.4896 0.4731 0.9344 0.069 Uiso 0.383(4) 1 calc PR B 2
C44A C 0.448(3) 0.4232(17) 0.869(2) 0.066(5) Uani 0.383(4) 1 d PD B 2
H44C H 0.4094 0.3989 0.8823 0.079 Uiso 0.383(4) 1 calc PR B 2
H44D H 0.3939 0.4414 0.8390 0.079 Uiso 0.383(4) 1 calc PR B 2
C36A C 0.0239(7) 0.3492(2) -0.0873(5) 0.0450(12) Uani 0.810(5) 1 d PD A 2
C37A C -0.0915(5) 0.3655(3) -0.0939(3) 0.073(2) Uani 0.810(5) 1 d PD A 2
H37D H -0.0900 0.3904 -0.0649 0.110 Uiso 0.810(5) 1 calc PR A 2
H37E H -0.1368 0.3455 -0.0745 0.110 Uiso 0.810(5) 1 calc PR A 2
H37F H -0.1219 0.3710 -0.1465 0.110 Uiso 0.810(5) 1 calc PR A 2
C39A C 0.0150(6) 0.3115(2) -0.1347(3) 0.067(2) Uani 0.810(5) 1 d PD A 2
H39D H -0.0217 0.3179 -0.1857 0.101 Uiso 0.810(5) 1 calc PR A 2
H39E H -0.0271 0.2912 -0.1134 0.101 Uiso 0.810(5) 1 calc PR A 2
H39F H 0.0879 0.3011 -0.1357 0.101 Uiso 0.810(5) 1 calc PR A 2
C38A C 0.0899(6) 0.3801(2) -0.1213(4) 0.072(2) Uani 0.810(5) 1 d PD A 2
H38D H 0.1637 0.3699 -0.1199 0.108 Uiso 0.810(5) 1 calc PR A 2
H38E H 0.0935 0.4052 -0.0927 0.108 Uiso 0.810(5) 1 calc PR A 2
H38F H 0.0552 0.3853 -0.1732 0.108 Uiso 0.810(5) 1 calc PR A 2

loop_
_atom_site_aniso_label
_atom_site_aniso_U_11
_atom_site_aniso_U_22
_atom_site_aniso_U_33
_atom_site_aniso_U_23
_atom_site_aniso_U_13
_atom_site_aniso_U_12
Na1 0.0254(7) 0.0343(8) 0.0303(7) -0.0038(6) 0.0069(6) -0.0014(6)
Zn1 0.02307(19) 0.0310(2) 0.0269(2) -0.00735(17) 0.00350(15) 0.00703(16)
Zn2 0.0328(2) 0.0462(3) 0.0202(2) -0.00141(18) 0.00861(16) -0.00663(19)
O3 0.0494(18) 0.076(2) 0.0380(17) -0.0203(16) 0.0131(14) -0.0223(17)
O6 0.0339(15) 0.0416(17) 0.069(2) -0.0172(15) 0.0209(15) -0.0081(13)
N1 0.0175(12) 0.0234(14) 0.0193(13) 0.0013(10) 0.0047(10) 0.0015(10)
N2 0.0180(13) 0.0194(13) 0.0198(13) 0.0020(10) 0.0004(10) -0.0001(10)
C2 0.0203(15) 0.0221(16) 0.0195(15) -0.0008(12) 0.0008(12) -0.0006(12)
C1 0.0182(14) 0.0205(15) 0.0216(15) 0.0035(12) 0.0038(12) -0.0009(12)
C3 0.0203(15) 0.0242(16) 0.0192(15) -0.0026(12) 0.0029(12) 0.0022(12)
C4 0.0173(14) 0.0313(18) 0.0185(15) 0.0007(13) 0.0059(12) 0.0026(13)
C5 0.0189(16) 0.0358(19) 0.0273(17) 0.0017(15) 0.0052(13) 0.0015(14)
C6 0.0166(16) 0.050(2) 0.037(2) -0.0030(18) 0.0071(14) 0.0045(16)
C7 0.0262(19) 0.053(3) 0.039(2) -0.0034(19) 0.0106(16) 0.0127(17)
C8 0.037(2) 0.034(2) 0.038(2) -0.0035(17) 0.0105(17) 0.0109(17)
C9 0.0275(17) 0.0320(19) 0.0252(17) -0.0007(14) 0.0090(14) 0.0043(14)
C10 0.0304(19) 0.0236(18) 0.046(2) -0.0001(16) 0.0064(17) 0.0022(14)
C11 0.069(3) 0.041(3) 0.081(4) -0.019(3) 0.022(3) -0.014(2)
C12 0.045(3) 0.048(3) 0.059(3) 0.015(2) 0.023(2) 0.001(2)
C13 0.0189(16) 0.035(2) 0.045(2) 0.0017(17) 0.0021(15) -0.0031(14)
C14 0.0232(19) 0.050(3) 0.074(3) 0.013(2) 0.004(2) -0.0081(18)
C15 0.034(2) 0.042(2) 0.057(3) -0.012(2) -0.0039(19) -0.0068(18)
C16 0.0170(14) 0.0246(16) 0.0219(15) -0.0001(13) 0.0007(12) 0.0002(12)
C17 0.0236(17) 0.033(2) 0.0277(18) 0.0073(15) -0.0025(14) -0.0039(14)
C18 0.0282(19) 0.046(2) 0.034(2) 0.0127(17) -0.0063(15) 0.0006(17)
C19 0.0179(16) 0.049(2) 0.036(2) 0.0037(18) -0.0037(14) -0.0015(16)
C20 0.0191(16) 0.0333(19) 0.0323(18) -0.0012(15) 0.0045(14) -0.0048(14)
C21 0.0193(15) 0.0236(16) 0.0230(16) -0.0011(13) 0.0054(12) -0.0010(12)
C22 0.0238(16) 0.0248(17) 0.0313(18) 0.0045(14) 0.0058(14) -0.0033(13)
C23 0.041(2) 0.040(2) 0.031(2) 0.0065(17) 0.0099(17) 0.0011(17)
C24 0.052(3) 0.030(2) 0.041(2) 0.0045(17) 0.0105(19) -0.0051(18)
C25 0.031(2) 0.047(2) 0.044(2) 0.025(2) -0.0065(17) -0.0065(18)
C26 0.060(3) 0.109(5) 0.050(3) 0.039(3) 0.000(2) -0.032(3)
C27 0.086(4) 0.045(3) 0.111(5) 0.021(3) 0.019(4) -0.016(3)
C28 0.045(2) 0.079(3) 0.025(2) 0.009(2) 0.0103(18) -0.013(2)
C29 0.043(3) 0.093(4) 0.043(3) 0.009(3) 0.014(2) -0.035(3)
C30 0.048(3) 0.114(5) 0.042(3) 0.003(3) 0.025(2) -0.009(3)
C31 0.067(3) 0.119(5) 0.028(2) 0.013(3) 0.017(2) -0.035(3)
C32 0.058(3) 0.059(3) 0.0239(19) -0.0137(19) 0.0146(19) -0.014(2)
C33 0.091(5) 0.100(5) 0.045(3) 0.010(3) -0.020(3) -0.041(4)
C34 0.059(3) 0.051(3) 0.047(3) -0.017(2) 0.018(2) -0.015(2)
C35 0.113(5) 0.100(5) 0.078(4) -0.056(4) 0.058(4) -0.041(4)
C36 0.046(3) 0.063(3) 0.025(2) -0.009(2) 0.0041(18) 0.019(2)
C37 0.062(4) 0.128(7) 0.024(3) -0.013(3) -0.007(3) 0.046(4)
C38 0.068(4) 0.086(5) 0.041(3) -0.031(3) -0.010(3) 0.021(4)
C39 0.092(5) 0.089(6) 0.033(3) 0.011(3) 0.003(3) 0.003(5)
C40 0.0283(19) 0.036(2) 0.043(2) -0.0123(17) 0.0046(16) 0.0099(16)
C41 0.033(2) 0.050(3) 0.060(3) -0.012(2) -0.006(2) 0.0171(19)
C42 0.042(3) 0.039(3) 0.130(5) -0.033(3) -0.005(3) 0.014(2)
C43 0.046(3) 0.113(5) 0.069(4) 0.001(3) 0.025(3) 0.038(3)
C52 0.058(3) 0.059(3) 0.042(3) -0.005(2) 0.010(2) -0.003(2)
C53 0.041(2) 0.059(3) 0.045(2) -0.002(2) 0.0106(19) 0.001(2)
C54 0.059(3) 0.050(3) 0.050(3) -0.001(2) 0.008(2) -0.011(2)
C55 0.062(3) 0.084(4) 0.055(3) -0.024(3) 0.016(3) -0.029(3)
C64 0.034(2) 0.048(3) 0.052(3) -0.006(2) 0.0068(19) 0.0038(19)
C65 0.045(3) 0.069(3) 0.060(3) -0.006(3) 0.026(2) 0.002(2)
C66 0.058(3) 0.057(3) 0.108(5) -0.007(3) 0.046(3) -0.009(3)
C67 0.053(3) 0.045(3) 0.112(5) -0.026(3) 0.045(3) -0.020(2)
O1 0.0395(16) 0.0554(19) 0.0355(15) -0.0071(14) 0.0084(12) 0.0007(14)
O2 0.059(2) 0.0388(16) 0.0417(17) -0.0052(13) 0.0086(15) 0.0067(14)
O4 0.061(2) 0.0319(15) 0.0439(17) 0.0011(13) 0.0117(15) 0.0031(14)
O5 0.0274(15) 0.068(2) 0.060(2) 0.0084(17) 0.0064(14) -0.0040(14)
O7 0.044(4) 0.061(7) 0.173(5) -0.027(4) 0.004(3) -0.004(4)
C44 0.060(3) 0.076(15) 0.070(4) -0.019(7) 0.033(3) 0.005(5)
C45 0.058(6) 0.082(10) 0.039(4) 0.001(6) 0.025(4) -0.011(5)
C46 0.085(9) 0.057(9) 0.042(3) -0.022(6) 0.034(6) -0.026(6)
C47 0.041(4) 0.058(3) 0.029(6) -0.003(5) 0.015(3) -0.013(3)
C48 0.075(8) 0.042(5) 0.056(4) -0.019(4) -0.006(6) 0.010(5)
C49 0.075(8) 0.044(5) 0.084(6) -0.009(4) 0.018(6) -0.002(5)
C50 0.112(9) 0.050(5) 0.049(4) -0.002(3) -0.012(6) 0.019(6)
C51 0.15(2) 0.053(4) 0.057(4) 0.003(3) 0.044(5) 0.028(5)
C56 0.133(11) 0.047(4) 0.059(4) 0.004(3) 0.038(8) 0.018(7)
C60 0.055(4) 0.086(9) 0.098(12) 0.009(7) 0.036(7) -0.008(6)
C61 0.064(6) 0.115(14) 0.102(15) -0.028(9) 0.041(10) -0.047(9)
C62 0.025(3) 0.092(6) 0.042(4) -0.003(3) -0.001(3) -0.002(3)
C63 0.022(6) 0.142(15) 0.23(2) 0.030(14) -0.007(9) -0.005(8)
C68 0.065(5) 0.050(4) 0.143(6) -0.014(7) 0.016(5) -0.007(5)
C69 0.056(6) 0.070(8) 0.137(9) -0.008(7) 0.004(5) 0.008(6)
C70 0.054(5) 0.060(6) 0.137(7) -0.002(6) 0.007(5) -0.002(4)
C71 0.063(6) 0.060(8) 0.155(6) 0.010(5) -0.015(5) -0.014(5)
C62A 0.025(3) 0.092(6) 0.042(4) -0.003(3) -0.001(3) -0.002(3)
O7A 0.044(4) 0.061(7) 0.173(5) -0.027(4) 0.004(3) -0.004(4)
C61A 0.064(6) 0.115(14) 0.102(15) -0.028(9) 0.041(10) -0.047(9)
C48A 0.075(8) 0.042(5) 0.056(4) -0.019(4) -0.006(6) 0.010(5)
C49A 0.075(8) 0.044(5) 0.084(6) -0.009(4) 0.018(6) -0.002(5)
C56A 0.133(11) 0.047(4) 0.059(4) 0.004(3) 0.038(8) 0.018(7)
C51A 0.15(2) 0.053(4) 0.057(4) 0.003(3) 0.044(5) 0.028(5)
C50A 0.112(9) 0.050(5) 0.049(4) -0.002(3) -0.012(6) 0.019(6)
C63A 0.042(10) 0.124(17) 0.047(8) 0.066(11) 0.003(6) 0.008(9)
C71A 0.063(6) 0.060(8) 0.155(6) 0.010(5) -0.015(5) -0.014(5)
C68A 0.065(5) 0.050(4) 0.143(6) -0.014(7) 0.016(5) -0.007(5)
C60A 0.055(4) 0.086(9) 0.098(12) 0.009(7) 0.036(7) -0.008(6)
C69A 0.056(6) 0.070(8) 0.137(9) -0.008(7) 0.004(5) 0.008(6)
C46A 0.085(9) 0.057(9) 0.042(3) -0.022(6) 0.034(6) -0.026(6)
C70A 0.054(5) 0.060(6) 0.137(7) -0.002(6) 0.007(5) -0.002(4)
C47A 0.041(4) 0.058(3) 0.029(6) -0.003(5) 0.015(3) -0.013(3)
C45A 0.058(6) 0.082(10) 0.039(4) 0.001(6) 0.025(4) -0.011(5)
C44A 0.060(3) 0.076(15) 0.070(4) -0.019(7) 0.033(3) 0.005(5)
C36A 0.046(3) 0.063(3) 0.025(2) -0.009(2) 0.0041(18) 0.019(2)
C37A 0.062(4) 0.128(7) 0.024(3) -0.013(3) -0.007(3) 0.046(4)
C39A 0.068(4) 0.086(5) 0.041(3) -0.031(3) -0.010(3) 0.021(4)
C38A 0.092(5) 0.089(6) 0.033(3) 0.011(3) 0.003(3) 0.003(5)

loop_
_atom_type_symbol
_atom_type_description
_atom_type_scat_dispersion_real
_atom_type_scat_dispersion_imag
_atom_type_scat_source
Na Na 0.0362 0.0249 'International Tables Vol C Tables 4.2.6.8 and 6.1.1.4'
Zn Zn 0.2839 1.4301 'International Tables Vol C Tables 4.2.6.8 and 6.1.1.4'
O O 0.0106 0.0060 'International Tables Vol C Tables 4.2.6.8 and 6.1.1.4'
N N 0.0061 0.0033 'International Tables Vol C Tables 4.2.6.8 and 6.1.1.4'
C C 0.0033 0.0016 'International Tables Vol C Tables 4.2.6.8 and 6.1.1.4'
H H 0.0000 0.0000 'International Tables Vol C Tables 4.2.6.8 and 6.1.1.4'

loop_
_geom_angle_atom_site_label_1
_geom_angle_atom_site_label_2
_geom_angle_atom_site_label_3
_geom_angle
O6 Na1 O5 176.97(13)
O6 Na1 O1 92.02(11)
O5 Na1 O1 90.93(12)
O6 Na1 O3 88.35(12)
O5 Na1 O3 88.76(12)
O1 Na1 O3 175.48(14)
O6 Na1 O2 89.48(12)
O5 Na1 O2 91.37(12)
O1 Na1 O2 87.09(11)
O3 Na1 O2 88.41(12)
O6 Na1 O4 92.04(12)
O5 Na1 O4 87.36(12)
O1 Na1 O4 88.07(11)
O3 Na1 O4 96.42(12)
O2 Na1 O4 174.98(12)
C36 Zn1 C2 109.2(7)
C36 Zn1 C40 123.7(7)
C2 Zn1 C40 127.09(14)
C36 Zn1 C36A 4.8(9)
C2 Zn1 C36A 113.6(2)
C40 Zn1 C36A 119.3(2)
C32 Zn2 C28 122.64(17)
C32 Zn2 C1 124.15(14)
C28 Zn2 C1 113.17(15)
C55 O3 C52 103.9(4)
C55 O3 Na1 121.5(3)
C52 O3 Na1 134.0(3)
C67 O6 C64 109.1(3)
C67 O6 Na1 129.5(3)
C64 O6 Na1 118.9(2)
C1 N1 C3 110.4(3)
C1 N1 C4 126.4(3)
C3 N1 C4 122.1(3)
C1 N2 C2 114.7(3)
C1 N2 C16 121.3(3)
C2 N2 C16 123.0(3)
C3 C2 N2 101.2(3)
C3 C2 Zn1 123.0(2)
N2 C2 Zn1 135.7(2)
N1 C1 N2 103.0(3)
N1 C1 Zn2 127.9(2)
N2 C1 Zn2 128.3(2)
C2 C3 N1 110.7(3)
C2 C3 H3 124.7
N1 C3 H3 124.7
C5 C4 C9 122.0(3)
C5 C4 N1 119.2(3)
C9 C4 N1 118.6(3)
C6 C5 C4 117.6(3)
C6 C5 C13 118.8(3)
C4 C5 C13 123.6(3)
C7 C6 C5 121.2(4)
C7 C6 H6 119.4
C5 C6 H6 119.4
C8 C7 C6 120.3(3)
C8 C7 H7 119.8
C6 C7 H7 119.8
C7 C8 C9 121.4(4)
C7 C8 H8 119.3
C9 C8 H8 119.3
C8 C9 C4 117.5(3)
C8 C9 C10 120.1(3)
C4 C9 C10 122.3(3)
C9 C10 C11 113.4(3)
C9 C10 C12 109.4(3)
C11 C10 C12 111.3(4)
C9 C10 H10 107.5
C11 C10 H10 107.5
C12 C10 H10 107.5
C10 C11 H11A 109.5
C10 C11 H11B 109.5
H11A C11 H11B 109.5
C10 C11 H11C 109.5
H11A C11 H11C 109.5
H11B C11 H11C 109.5
C10 C12 H12A 109.5
C10 C12 H12B 109.5
H12A C12 H12B 109.5
C10 C12 H12C 109.5
H12A C12 H12C 109.5
H12B C12 H12C 109.5
C5 C13 C15 110.6(3)
C5 C13 C14 111.6(3)
C15 C13 C14 109.3(3)
C5 C13 H13 108.4
C15 C13 H13 108.4
C14 C13 H13 108.4
C13 C14 H14A 109.5
C13 C14 H14B 109.5
H14A C14 H14B 109.5
C13 C14 H14C 109.5
H14A C14 H14C 109.5
H14B C14 H14C 109.5
C13 C15 H15A 109.5
C13 C15 H15B 109.5
H15A C15 H15B 109.5
C13 C15 H15C 109.5
H15A C15 H15C 109.5
H15B C15 H15C 109.5
C17 C16 C21 122.0(3)
C17 C16 N2 119.9(3)
C21 C16 N2 118.1(3)
C18 C17 C16 117.6(3)
C18 C17 C25 119.4(3)
C16 C17 C25 123.0(3)
C19 C18 C17 121.2(3)
C19 C18 H18 119.4
C17 C18 H18 119.4
C18 C19 C20 119.7(3)
C18 C19 H19 120.1
C20 C19 H19 120.1
C21 C20 C19 121.8(3)
C21 C20 H20 119.1
C19 C20 H20 119.1
C20 C21 C16 117.6(3)
C20 C21 C22 119.6(3)
C16 C21 C22 122.8(3)
C21 C22 C24 112.8(3)
C21 C22 C23 110.5(3)
C24 C22 C23 109.2(3)
C21 C22 H22 108.0
C24 C22 H22 108.0
C23 C22 H22 108.0
C22 C23 H23A 109.5
C22 C23 H23B 109.5
H23A C23 H23B 109.5
C22 C23 H23C 109.5
H23A C23 H23C 109.5
H23B C23 H23C 109.5
C22 C24 H24A 109.5
C22 C24 H24B 109.5
H24A C24 H24B 109.5
C22 C24 H24C 109.5
H24A C24 H24C 109.5
H24B C24 H24C 109.5
C26 C25 C17 112.3(4)
C26 C25 C27 108.7(4)
C17 C25 C27 111.0(4)
C26 C25 H25 108.2
C17 C25 H25 108.2
C27 C25 H25 108.2
C25 C26 H26A 109.5
C25 C26 H26B 109.5
H26A C26 H26B 109.5
C25 C26 H26C 109.5
H26A C26 H26C 109.5
H26B C26 H26C 109.5
C25 C27 H27A 109.5
C25 C27 H27B 109.5
H27A C27 H27B 109.5
C25 C27 H27C 109.5
H27A C27 H27C 109.5
H27B C27 H27C 109.5
C29 C28 C30 108.6(4)
C29 C28 C31 107.6(4)
C30 C28 C31 107.2(4)
C29 C28 Zn2 113.2(3)
C30 C28 Zn2 107.6(3)
C31 C28 Zn2 112.4(3)
C28 C29 H29A 109.5
C28 C29 H29B 109.5
H29A C29 H29B 109.5
C28 C29 H29C 109.5
H29A C29 H29C 109.5
H29B C29 H29C 109.5
C28 C30 H30A 109.5
C28 C30 H30B 109.5
H30A C30 H30B 109.5
C28 C30 H30C 109.5
H30A C30 H30C 109.5
H30B C30 H30C 109.5
C28 C31 H31A 109.5
C28 C31 H31B 109.5
H31A C31 H31B 109.5
C28 C31 H31C 109.5
H31A C31 H31C 109.5
H31B C31 H31C 109.5
C34 C32 C35 107.8(4)
C34 C32 C33 105.8(4)
C35 C32 C33 108.3(5)
C34 C32 Zn2 115.9(3)
C35 C32 Zn2 109.3(4)
C33 C32 Zn2 109.6(3)
C32 C33 H33A 109.5
C32 C33 H33B 109.5
H33A C33 H33B 109.5
C32 C33 H33C 109.5
H33A C33 H33C 109.5
H33B C33 H33C 109.5
C32 C34 H34A 109.5
C32 C34 H34B 109.5
H34A C34 H34B 109.5
C32 C34 H34C 109.5
H34A C34 H34C 109.5
H34B C34 H34C 109.5
C32 C35 H35A 109.5
C32 C35 H35B 109.5
H35A C35 H35B 109.5
C32 C35 H35C 109.5
H35A C35 H35C 109.5
H35B C35 H35C 109.5
C39 C36 C38 107.3(19)
C39 C36 C37 106.4(18)
C38 C36 C37 107.4(19)
C39 C36 Zn1 112.4(19)
C38 C36 Zn1 109.3(18)
C37 C36 Zn1 113.7(19)
C41 C40 C42 107.7(4)
C41 C40 C43 107.0(4)
C42 C40 C43 108.1(4)
C41 C40 Zn1 116.3(3)
C42 C40 Zn1 106.3(3)
C43 C40 Zn1 111.3(3)
C40 C41 H41A 109.5
C40 C41 H41B 109.5
H41A C41 H41B 109.5
C40 C41 H41C 109.5
H41A C41 H41C 109.5
H41B C41 H41C 109.5
C40 C42 H42A 109.5
C40 C42 H42B 109.5
H42A C42 H42B 109.5
C40 C42 H42C 109.5
H42A C42 H42C 109.5
H42B C42 H42C 109.5
C40 C43 H43A 109.5
C40 C43 H43B 109.5
H43A C43 H43B 109.5
C40 C43 H43C 109.5
H43A C43 H43C 109.5
H43B C43 H43C 109.5
O3 C52 C53 106.5(4)
O3 C52 H52A 110.4
C53 C52 H52A 110.4
O3 C52 H52B 110.4
C53 C52 H52B 110.4
H52A C52 H52B 108.6
C52 C53 C54 104.0(4)
C52 C53 H53A 111.0
C54 C53 H53A 111.0
C52 C53 H53B 111.0
C54 C53 H53B 111.0
H53A C53 H53B 109.0
C53 C54 C55 102.5(4)
C53 C54 H54A 111.3
C55 C54 H54A 111.3
C53 C54 H54B 111.3
C55 C54 H54B 111.3
H54A C54 H54B 109.2
O3 C55 C54 105.4(4)
O3 C55 H55A 110.7
C54 C55 H55A 110.7
O3 C55 H55B 110.7
C54 C55 H55B 110.7
H55A C55 H55B 108.8
O6 C64 C65 106.9(4)
O6 C64 H64A 110.3
C65 C64 H64A 110.3
O6 C64 H64B 110.3
C65 C64 H64B 110.3
H64A C64 H64B 108.6
C66 C65 C64 105.0(4)
C66 C65 H65A 110.7
C64 C65 H65A 110.7
C66 C65 H65B 110.7
C64 C65 H65B 110.7
H65A C65 H65B 108.8
C65 C66 C67 104.2(4)
C65 C66 H66A 110.9
C67 C66 H66A 110.9
C65 C66 H66B 110.9
C67 C66 H66B 110.9
H66A C66 H66B 108.9
O6 C67 C66 105.7(4)
O6 C67 H67A 110.6
C66 C67 H67A 110.6
O6 C67 H67B 110.6
C66 C67 H67B 110.6
H67A C67 H67B 108.7
C47 O1 C44 104.3(11)
C47 O1 C44A 102.1(16)
C44 O1 C44A 13(4)
C47 O1 C47A 13.9(12)
C44 O1 C47A 117.8(13)
C44A O1 C47A 114.4(18)
C47 O1 Na1 130.1(5)
C44 O1 Na1 123.9(9)
C44A O1 Na1 127.8(15)
C47A O1 Na1 117.6(10)
C51 O2 C51A 13(5)
C51 O2 C48A 109.0(11)
C51A O2 C48A 116.0(14)
C51 O2 C48 102.9(10)
C51A O2 C48 104.3(15)
C48A O2 C48 27.1(8)
C51 O2 Na1 128.3(9)
C51A O2 Na1 125.6(10)
C48A O2 Na1 117.0(8)
C48 O2 Na1 128.7(5)
C59 O4 C56 108.4(7)
C59 O4 C56A 102.7(8)
C56 O4 C56A 36.0(8)
C59 O4 C59A 37.2(8)
C56 O4 C59A 92.8(9)
C56A O4 C59A 109.9(10)
C59 O4 Na1 116.7(5)
C56 O4 Na1 134.3(4)
C56A O4 Na1 131.0(8)
C59A O4 Na1 119.1(7)
C63 O5 C60A 108.0(16)
C63 O5 C63A 21.0(17)
C60A O5 C63A 104.3(15)
C63 O5 C60 111.7(9)
C60A O5 C60 24.6(11)
C63A O5 C60 99.4(10)
C63 O5 Na1 117.9(6)
C60A O5 Na1 131.8(14)
C63A O5 Na1 123.8(7)
C60 O5 Na1 129.4(7)
C68 O7 C71 104.5(12)
O1 C44 C45 111.3(14)
O1 C44 H44A 109.4
C45 C44 H44A 109.4
O1 C44 H44B 109.4
C45 C44 H44B 109.4
H44A C44 H44B 108.0
C44 C45 C46 104.5(13)
C44 C45 H45A 110.9
C46 C45 H45A 110.9
C44 C45 H45B 110.9
C46 C45 H45B 110.9
H45A C45 H45B 108.9
C47 C46 C45 99.5(12)
C47 C46 H46A 111.9
C45 C46 H46A 111.9
C47 C46 H46B 111.9
C45 C46 H46B 111.9
H46A C46 H46B 109.6
O1 C47 C46 107.6(12)
O1 C47 H47A 110.2
C46 C47 H47A 110.2
O1 C47 H47B 110.2
C46 C47 H47B 110.2
H47A C47 H47B 108.5
O2 C48 C49 109.7(8)
O2 C48 H48A 109.7
C49 C48 H48A 109.7
O2 C48 H48B 109.7
C49 C48 H48B 109.7
H48A C48 H48B 108.2
C48 C49 C50 105.7(8)
C48 C49 H49A 110.6
C50 C49 H49A 110.6
C48 C49 H49B 110.6
C50 C49 H49B 110.6
H49A C49 H49B 108.7
C51 C50 C49 94.7(15)
C51 C50 H50A 112.8
C49 C50 H50A 112.8
C51 C50 H50B 112.8
C49 C50 H50B 112.8
H50A C50 H50B 110.2
O2 C51 C50 109.8(10)
O2 C51 H51A 109.7
C50 C51 H51A 109.7
O2 C51 H51B 109.7
C50 C51 H51B 109.7
H51A C51 H51B 108.2
O4 C56 C57 106.5(8)
O4 C56 H56A 110.4
C57 C56 H56A 110.4
O4 C56 H56B 110.4
C57 C56 H56B 110.4
H56A C56 H56B 108.6
C58 C57 C56 107.0(10)
C58 C57 H57A 110.3
C56 C57 H57A 110.3
C58 C57 H57B 110.3
C56 C57 H57B 110.3
H57A C57 H57B 108.6
C57 C58 C59 105.9(10)
C57 C58 H58A 110.6
C59 C58 H58A 110.6
C57 C58 H58B 110.6
C59 C58 H58B 110.6
H58A C58 H58B 108.7
O4 C59 C58 110.6(9)
O4 C59 H59A 109.5
C58 C59 H59A 109.5
O4 C59 H59B 109.5
C58 C59 H59B 109.5
H59A C59 H59B 108.1
O5 C60 C61 101.9(11)
O5 C60 H60A 111.4
C61 C60 H60A 111.4
O5 C60 H60B 111.4
C61 C60 H60B 111.4
H60A C60 H60B 109.2
C62 C61 C60 104.9(12)
C62 C61 H61A 110.8
C60 C61 H61A 110.8
C62 C61 H61B 110.8
C60 C61 H61B 110.8
H61A C61 H61B 108.8
C61 C62 C63 101.7(11)
C61 C62 H62A 111.4
C63 C62 H62A 111.4
C61 C62 H62B 111.4
C63 C62 H62B 111.4
H62A C62 H62B 109.3
O5 C63 C62 108.2(11)
O5 C63 H63A 110.1
C62 C63 H63A 110.1
O5 C63 H63B 110.1
C62 C63 H63B 110.1
H63A C63 H63B 108.4
O7 C68 C69 101.0(13)
O7 C68 H68A 111.6
C69 C68 H68A 111.6
O7 C68 H68B 111.6
C69 C68 H68B 111.6
H68A C68 H68B 109.4
C70 C69 C68 101.1(13)
C70 C69 H69A 111.5
C68 C69 H69A 111.5
C70 C69 H69B 111.5
C68 C69 H69B 111.5
H69A C69 H69B 109.4
C71 C70 C69 101.6(13)
C71 C70 H70A 111.5
C69 C70 H70A 111.5
C71 C70 H70B 111.5
C69 C70 H70B 111.5
H70A C70 H70B 109.3
C70 C71 O7 107.3(17)
C70 C71 H71A 110.3
O7 C71 H71A 110.3
C70 C71 H71B 110.3
O7 C71 H71B 110.3
H71A C71 H71B 108.5
C61A C62A C63A 108.9(16)
C61A C62A H62C 109.9
C63A C62A H62C 109.9
C61A C62A H62D 109.9
C63A C62A H62D 109.9
H62C C62A H62D 108.3
C71A O7A C68A 112(3)
C62A C61A C60A 101(2)
C62A C61A H61C 111.7
C60A C61A H61C 111.7
C62A C61A H61D 111.7
C60A C61A H61D 111.7
H61C C61A H61D 109.4
O2 C48A C49A 106.2(14)
O2 C48A H48C 110.5
C49A C48A H48C 110.5
O2 C48A H48D 110.5
C49A C48A H48D 110.5
H48C C48A H48D 108.7
C48A C49A C50A 102.3(15)
C48A C49A H49C 111.3
C50A C49A H49C 111.3
C48A C49A H49D 111.3
C50A C49A H49D 111.3
H49C C49A H49D 109.2
O4 C56A C57A 101.3(13)
O4 C56A H56C 111.5
C57A C56A H56C 111.5
O4 C56A H56D 111.5
C57A C56A H56D 111.5
H56C C56A H56D 109.3
O2 C51A C50A 98.0(15)
O2 C51A H51C 112.2
C50A C51A H51C 112.2
O2 C51A H51D 112.2
C50A C51A H51D 112.2
H51C C51A H51D 109.8
C49A C50A C51A 110(2)
C49A C50A H50C 109.6
C51A C50A H50C 109.6
C49A C50A H50D 109.6
C51A C50A H50D 109.6
H50C C50A H50D 108.2
O5 C63A C62A 101.7(11)
O5 C63A H63C 111.4
C62A C63A H63C 111.4
O5 C63A H63D 111.4
C62A C63A H63D 111.4
H63C C63A H63D 109.3
O7A C71A C70A 92(2)
O7A C71A H71C 113.2
C70A C71A H71C 113.2
O7A C71A H71D 113.2
C70A C71A H71D 113.2
H71C C71A H71D 110.6
C69A C68A O7A 127(4)
C69A C68A H68C 105.7
O7A C68A H68C 105.7
C69A C68A H68D 105.7
O7A C68A H68D 105.7
H68C C68A H68D 106.1
C59A C58A C57A 98.0(14)
C59A C58A H58C 112.2
C57A C58A H58C 112.2
C59A C58A H58D 112.2
C57A C58A H58D 112.2
H58C C58A H58D 109.8
O4 C59A C58A 103.1(13)
O4 C59A H59C 111.1
C58A C59A H59C 111.1
O4 C59A H59D 111.1
C58A C59A H59D 111.1
H59C C59A H59D 109.1
O5 C60A C61A 108.9(19)
O5 C60A H60C 109.9
C61A C60A H60C 109.9
O5 C60A H60D 109.9
C61A C60A H60D 109.9
H60C C60A H60D 108.3
C68A C69A C70A 94(3)
C68A C69A H69C 112.8
C70A C69A H69C 112.8
C68A C69A H69D 112.8
C70A C69A H69D 112.8
H69C C69A H69D 110.3
C56A C57A C58A 96.4(15)
C56A C57A H57C 112.5
C58A C57A H57C 112.5
C56A C57A H57D 112.5
C58A C57A H57D 112.5
H57C C57A H57D 110.0
C47A C46A C45A 107(2)
C47A C46A H46C 110.3
C45A C46A H46C 110.3
C47A C46A H46D 110.3
C45A C46A H46D 110.3
H46C C46A H46D 108.5
C69A C70A C71A 94.5(18)
C69A C70A H70C 112.8
C71A C70A H70C 112.8
C69A C70A H70D 112.8
C71A C70A H70D 112.8
H70C C70A H70D 110.3
O1 C47A C46A 103.4(18)
O1 C47A H47C 111.1
C46A C47A H47C 111.1
O1 C47A H47D 111.1
C46A C47A H47D 111.1
H47C C47A H47D 109.0
C44A C45A C46A 107(3)
C44A C45A H45C 110.3
C46A C45A H45C 110.3
C44A C45A H45D 110.3
C46A C45A H45D 110.3
H45C C45A H45D 108.5
O1 C44A C45A 105(2)
O1 C44A H44C 110.8
C45A C44A H44C 110.8
O1 C44A H44D 110.8
C45A C44A H44D 110.8
H44C C44A H44D 108.8
C39A C36A C38A 108.4(7)
C39A C36A C37A 106.2(7)
C38A C36A C37A 107.8(7)
C39A C36A Zn1 111.4(5)
C38A C36A Zn1 106.0(5)
C37A C36A Zn1 116.7(5)
C36A C37A H37D 109.5
C36A C37A H37E 109.5
H37D C37A H37E 109.5
C36A C37A H37F 109.5
H37D C37A H37F 109.5
H37E C37A H37F 109.5
C36A C39A H39D 109.5
C36A C39A H39E 109.5
H39D C39A H39E 109.5
C36A C39A H39F 109.5
H39D C39A H39F 109.5
H39E C39A H39F 109.5
C36A C38A H38D 109.5
C36A C38A H38E 109.5
H38D C38A H38E 109.5
C36A C38A H38F 109.5
H38D C38A H38F 109.5
H38E C38A H38F 109.5

loop_
_geom_bond_atom_site_label_1
_geom_bond_atom_site_label_2
_geom_bond_distance
Na1 O6 2.335(3)
Na1 O5 2.348(3)
Na1 O1 2.404(3)
Na1 O3 2.408(3)
Na1 O2 2.411(3)
Na1 O4 2.438(3)
Zn1 C36 2.06(4)
Zn1 C2 2.058(3)
Zn1 C40 2.058(4)
Zn1 C36A 2.075(9)
Zn2 C32 2.030(4)
Zn2 C28 2.047(4)
Zn2 C1 2.114(3)
O3 C55 1.403(6)
O3 C52 1.421(5)
O6 C67 1.423(5)
O6 C64 1.429(5)
N1 C1 1.359(4)
N1 C3 1.394(4)
N1 C4 1.440(4)
N2 C1 1.367(4)
N2 C2 1.423(4)
N2 C16 1.443(4)
C2 C3 1.362(4)
C3 H3 0.9500
C4 C5 1.402(5)
C4 C9 1.407(5)
C5 C6 1.398(5)
C5 C13 1.520(5)
C6 C7 1.375(6)
C6 H6 0.9500
C7 C8 1.373(6)
C7 H7 0.9500
C8 C9 1.395(5)
C8 H8 0.9500
C9 C10 1.522(5)
C10 C11 1.524(6)
C10 C12 1.529(6)
C10 H10 1.0000
C11 H11A 0.9800
C11 H11B 0.9800
C11 H11C 0.9800
C12 H12A 0.9800
C12 H12B 0.9800
C12 H12C 0.9800
C13 C15 1.530(6)
C13 C14 1.540(5)
C13 H13 1.0000
C14 H14A 0.9800
C14 H14B 0.9800
C14 H14C 0.9800
C15 H15A 0.9800
C15 H15B 0.9800
C15 H15C 0.9800
C16 C17 1.401(5)
C16 C21 1.403(4)
C17 C18 1.397(5)
C17 C25 1.520(5)
C18 C19 1.377(5)
C18 H18 0.9500
C19 C20 1.383(5)
C19 H19 0.9500
C20 C21 1.382(4)
C20 H20 0.9500
C21 C22 1.524(5)
C22 C24 1.529(5)
C22 C23 1.532(5)
C22 H22 1.0000
C23 H23A 0.9800
C23 H23B 0.9800
C23 H23C 0.9800
C24 H24A 0.9800
C24 H24B 0.9800
C24 H24C 0.9800
C25 C26 1.513(7)
C25 C27 1.530(7)
C25 H25 1.0000
C26 H26A 0.9800
C26 H26B 0.9800
C26 H26C 0.9800
C27 H27A 0.9800
C27 H27B 0.9800
C27 H27C 0.9800
C28 C29 1.528(7)
C28 C30 1.532(7)
C28 C31 1.536(6)
C29 H29A 0.9800
C29 H29B 0.9800
C29 H29C 0.9800
C30 H30A 0.9800
C30 H30B 0.9800
C30 H30C 0.9800
C31 H31A 0.9800
C31 H31B 0.9800
C31 H31C 0.9800
C32 C34 1.518(6)
C32 C35 1.521(7)
C32 C33 1.539(7)
C33 H33A 0.9800
C33 H33B 0.9800
C33 H33C 0.9800
C34 H34A 0.9800
C34 H34B 0.9800
C34 H34C 0.9800
C35 H35A 0.9800
C35 H35B 0.9800
C35 H35C 0.9800
C36 C39 1.53(2)
C36 C38 1.53(2)
C36 C37 1.53(2)
C37 H37A 0.9800
C37 H37B 0.9800
C37 H37C 0.9800
C38 H38A 0.9800
C38 H38B 0.9800
C38 H38C 0.9800
C39 H39A 0.9800
C39 H39B 0.9800
C39 H39C 0.9800
C40 C41 1.507(6)
C40 C42 1.517(6)
C40 C43 1.533(6)
C41 H41A 0.9800
C41 H41B 0.9800
C41 H41C 0.9800
C42 H42A 0.9800
C42 H42B 0.9800
C42 H42C 0.9800
C43 H43A 0.9800
C43 H43B 0.9800
C43 H43C 0.9800
C52 C53 1.511(6)
C52 H52A 0.9900
C52 H52B 0.9900
C53 C54 1.520(6)
C53 H53A 0.9900
C53 H53B 0.9900
C54 C55 1.542(7)
C54 H54A 0.9900
C54 H54B 0.9900
C55 H55A 0.9900
C55 H55B 0.9900
C64 C65 1.509(6)
C64 H64A 0.9900
C64 H64B 0.9900
C65 C66 1.475(7)
C65 H65A 0.9900
C65 H65B 0.9900
C66 C67 1.494(7)
C66 H66A 0.9900
C66 H66B 0.9900
C67 H67A 0.9900
C67 H67B 0.9900
O1 C47 1.428(11)
O1 C44 1.434(13)
O1 C44A 1.448(18)
O1 C47A 1.461(17)
O2 C51 1.420(13)
O2 C51A 1.434(18)
O2 C48A 1.439(15)
O2 C48 1.446(9)
O4 C59 1.408(10)
O4 C56 1.425(9)
O4 C56A 1.452(15)
O4 C59A 1.470(14)
O5 C63 1.402(14)
O5 C60A 1.431(17)
O5 C63A 1.432(13)
O5 C60 1.448(12)
O7 C68 1.468(10)
O7 C71 1.479(10)
C44 C45 1.464(13)
C44 H44A 0.9900
C44 H44B 0.9900
C45 C46 1.538(13)
C45 H45A 0.9900
C45 H45B 0.9900
C46 C47 1.528(13)
C46 H46A 0.9900
C46 H46B 0.9900
C47 H47A 0.9900
C47 H47B 0.9900
C48 C49 1.448(12)
C48 H48A 0.9900
C48 H48B 0.9900
C49 C50 1.550(12)
C49 H49A 0.9900
C49 H49B 0.9900
C50 C51 1.521(16)
C50 H50A 0.9900
C50 H50B 0.9900
C51 H51A 0.9900
C51 H51B 0.9900
C56 C57 1.516(12)
C56 H56A 0.9900
C56 H56B 0.9900
C57 C58 1.446(13)
C57 H57A 0.9900
C57 H57B 0.9900
C58 C59 1.466(12)
C58 H58A 0.9900
C58 H58B 0.9900
C59 H59A 0.9900
C59 H59B 0.9900
C60 C61 1.530(15)
C60 H60A 0.9900
C60 H60B 0.9900
C61 C62 1.510(15)
C61 H61A 0.9900
C61 H61B 0.9900
C62 C63 1.511(14)
C62 H62A 0.9900
C62 H62B 0.9900
C63 H63A 0.9900
C63 H63B 0.9900
C68 C69 1.73(3)
C68 H68A 0.9900
C68 H68B 0.9900
C69 C70 1.46(3)
C69 H69A 0.9900
C69 H69B 0.9900
C70 C71 1.40(3)
C70 H70A 0.9900
C70 H70B 0.9900
C71 H71A 0.9900
C71 H71B 0.9900
C62A C61A 1.476(17)
C62A C63A 1.554(17)
C62A H62C 0.9900
C62A H62D 0.9900
O7A C71A 1.34(3)
O7A C68A 1.36(3)
C61A C60A 1.525(18)
C61A H61C 0.9900
C61A H61D 0.9900
C48A C49A 1.469(17)
C48A H48C 0.9900
C48A H48D 0.9900
C49A C50A 1.496(16)
C49A H49C 0.9900
C49A H49D 0.9900
C56A C57A 1.505(16)
C56A H56C 0.9900
C56A H56D 0.9900
C51A C50A 1.53(2)
C51A H51C 0.9900
C51A H51D 0.9900
C50A H50C 0.9900
C50A H50D 0.9900
C63A H63C 0.9900
C63A H63D 0.9900
C71A C70A 1.76(4)
C71A H71C 0.9900
C71A H71D 0.9900
C68A C69A 1.11(6)
C68A H68C 0.9900
C68A H68D 0.9900
C58A C59A 1.486(16)
C58A C57A 1.603(17)
C58A H58C 0.9900
C58A H58D 0.9900
C59A H59C 0.9900
C59A H59D 0.9900
C60A H60C 0.9900
C60A H60D 0.9900
C69A C70A 1.70(4)
C69A H69C 0.9900
C69A H69D 0.9900
C57A H57C 0.9900
C57A H57D 0.9900
C46A C47A 1.512(17)
C46A C45A 1.517(18)
C46A H46C 0.9900
C46A H46D 0.9900
C70A H70C 0.9900
C70A H70D 0.9900
C47A H47C 0.9900
C47A H47D 0.9900
C45A C44A 1.488(18)
C45A H45C 0.9900
C45A H45D 0.9900
C44A H44C 0.9900
C44A H44D 0.9900
C36A C39A 1.514(9)
C36A C38A 1.522(10)
C36A C37A 1.527(9)
C37A H37D 0.9800
C37A H37E 0.9800
C37A H37F 0.9800
C39A H39D 0.9800
C39A H39E 0.9800
C39A H39F 0.9800
C38A H38D 0.9800
C38A H38E 0.9800
C38A H38F 0.9800

loop_
_geom_torsion_atom_site_label_1
_geom_torsion_atom_site_label_2
_geom_torsion_atom_site_label_3
_geom_torsion_atom_site_label_4
_geom_torsion
O6 Na1 O3 C55 133.7(4)
O5 Na1 O3 C55 -45.4(4)
O1 Na1 O3 C55 -131.5(15)
O2 Na1 O3 C55 -136.8(4)
O4 Na1 O3 C55 41.8(4)
O6 Na1 O3 C52 -35.7(4)
O5 Na1 O3 C52 145.3(4)
O1 Na1 O3 C52 59.2(17)
O2 Na1 O3 C52 53.9(4)
O4 Na1 O3 C52 -127.5(4)
O5 Na1 O6 C67 121(3)
O1 Na1 O6 C67 -72.0(4)
O3 Na1 O6 C67 103.5(4)
O2 Na1 O6 C67 15.1(4)
O4 Na1 O6 C67 -160.1(4)
O5 Na1 O6 C64 -39(3)
O1 Na1 O6 C64 127.6(3)
O3 Na1 O6 C64 -56.9(3)
O2 Na1 O6 C64 -145.4(3)
O4 Na1 O6 C64 39.4(3)
C1 N2 C2 C3 -0.1(4)
C16 N2 C2 C3 -168.9(3)
C1 N2 C2 Zn1 177.1(3)
C16 N2 C2 Zn1 8.3(5)
C36 Zn1 C2 C3 20.5(9)
C40 Zn1 C2 C3 -158.7(3)
C36A Zn1 C2 C3 18.5(4)
C36 Zn1 C2 N2 -156.3(9)
C40 Zn1 C2 N2 24.5(4)
C36A Zn1 C2 N2 -158.3(4)
C3 N1 C1 N2 -0.6(3)
C4 N1 C1 N2 -169.4(3)
C3 N1 C1 Zn2 -171.0(2)
C4 N1 C1 Zn2 20.3(5)
C2 N2 C1 N1 0.5(3)
C16 N2 C1 N1 169.5(3)
C2 N2 C1 Zn2 170.7(2)
C16 N2 C1 Zn2 -20.2(4)
C32 Zn2 C1 N1 -130.3(3)
C28 Zn2 C1 N1 47.7(3)
C32 Zn2 C1 N2 61.7(3)
C28 Zn2 C1 N2 -120.2(3)
N2 C2 C3 N1 -0.3(3)
Zn1 C2 C3 N1 -178.0(2)
C1 N1 C3 C2 0.6(4)
C4 N1 C3 C2 170.0(3)
C1 N1 C4 C5 -124.0(3)
C3 N1 C4 C5 68.4(4)
C1 N1 C4 C9 61.3(4)
C3 N1 C4 C9 -106.3(4)
C9 C4 C5 C6 -2.9(5)
N1 C4 C5 C6 -177.4(3)
C9 C4 C5 C13 175.5(3)
N1 C4 C5 C13 1.0(5)
C4 C5 C6 C7 1.1(6)
C13 C5 C6 C7 -177.4(4)
C5 C6 C7 C8 0.0(6)
C6 C7 C8 C9 0.7(6)
C7 C8 C9 C4 -2.3(6)
C7 C8 C9 C10 172.8(4)
C5 C4 C9 C8 3.5(5)
N1 C4 C9 C8 178.1(3)
C5 C4 C9 C10 -171.5(3)
N1 C4 C9 C10 3.0(5)
C8 C9 C10 C11 34.2(5)
C4 C9 C10 C11 -150.9(4)
C8 C9 C10 C12 -90.7(4)
C4 C9 C10 C12 84.2(4)
C6 C5 C13 C15 71.1(4)
C4 C5 C13 C15 -107.3(4)
C6 C5 C13 C14 -50.9(5)
C4 C5 C13 C14 130.8(4)
C1 N2 C16 C17 80.0(4)
C2 N2 C16 C17 -111.8(4)
C1 N2 C16 C21 -100.3(4)
C2 N2 C16 C21 67.8(4)
C21 C16 C17 C18 1.4(5)
N2 C16 C17 C18 -178.9(3)
C21 C16 C17 C25 -176.7(4)
N2 C16 C17 C25 2.9(5)
C16 C17 C18 C19 -0.7(6)
C25 C17 C18 C19 177.5(4)
C17 C18 C19 C20 -0.2(6)
C18 C19 C20 C21 0.5(6)
C19 C20 C21 C16 0.1(5)
C19 C20 C21 C22 -178.4(3)
C17 C16 C21 C20 -1.2(5)
N2 C16 C21 C20 179.2(3)
C17 C16 C21 C22 177.3(3)
N2 C16 C21 C22 -2.3(5)
C20 C21 C22 C24 -56.9(4)
C16 C21 C22 C24 124.6(4)
C20 C21 C22 C23 65.7(4)
C16 C21 C22 C23 -112.8(4)
C18 C17 C25 C26 57.5(6)
C16 C17 C25 C26 -124.4(4)
C18 C17 C25 C27 -64.5(5)
C16 C17 C25 C27 113.7(5)
C32 Zn2 C28 C29 -148.9(3)
C1 Zn2 C28 C29 33.0(4)
C32 Zn2 C28 C30 91.1(4)
C1 Zn2 C28 C30 -87.1(3)
C32 Zn2 C28 C31 -26.7(5)
C1 Zn2 C28 C31 155.2(4)
C28 Zn2 C32 C34 -171.4(3)
C1 Zn2 C32 C34 6.5(5)
C28 Zn2 C32 C35 -49.4(5)
C1 Zn2 C32 C35 128.5(4)
C28 Zn2 C32 C33 69.0(4)
C1 Zn2 C32 C33 -113.1(4)
C2 Zn1 C36 C39 162.9(14)
C40 Zn1 C36 C39 -17.8(19)
C36A Zn1 C36 C39 -40(11)
C2 Zn1 C36 C38 -78.0(15)
C40 Zn1 C36 C38 101.3(14)
C36A Zn1 C36 C38 79(11)
C2 Zn1 C36 C37 41.9(17)
C40 Zn1 C36 C37 -138.8(14)
C36A Zn1 C36 C37 -161(12)
C36 Zn1 C40 C41 154.6(10)
C2 Zn1 C40 C41 -26.2(4)
C36A Zn1 C40 C41 156.7(4)
C36 Zn1 C40 C42 -85.6(10)
C2 Zn1 C40 C42 93.6(4)
C36A Zn1 C40 C42 -83.5(4)
C36 Zn1 C40 C43 31.8(10)
C2 Zn1 C40 C43 -149.0(3)
C36A Zn1 C40 C43 33.9(5)
C55 O3 C52 C53 -39.9(5)
Na1 O3 C52 C53 130.8(4)
O3 C52 C53 C54 21.2(5)
C52 C53 C54 C55 3.7(5)
C52 O3 C55 C54 42.1(5)
Na1 O3 C55 C54 -130.0(3)
C53 C54 C55 O3 -27.8(5)
C67 O6 C64 C65 -7.4(5)
Na1 O6 C64 C65 156.8(3)
O6 C64 C65 C66 -11.9(6)
C64 C65 C66 C67 25.5(6)
C64 O6 C67 C66 23.6(6)
Na1 O6 C67 C66 -138.3(4)
C65 C66 C67 O6 -30.5(7)
O6 Na1 O1 C47 -10.0(12)
O5 Na1 O1 C47 169.3(12)
O3 Na1 O1 C47 -104.7(19)
O2 Na1 O1 C47 -99.4(12)
O4 Na1 O1 C47 82.0(12)
O6 Na1 O1 C44 -172.6(17)
O5 Na1 O1 C44 6.7(17)
O3 Na1 O1 C44 93(2)
O2 Na1 O1 C44 98.0(17)
O4 Na1 O1 C44 -80.6(17)
O6 Na1 O1 C44A 172(3)
O5 Na1 O1 C44A -9(3)
O3 Na1 O1 C44A 77(4)
O2 Na1 O1 C44A 83(3)
O4 Na1 O1 C44A -96(3)
O6 Na1 O1 C47A -2.8(18)
O5 Na1 O1 C47A 176.5(18)
O3 Na1 O1 C47A -97(2)
O2 Na1 O1 C47A -92.1(18)
O4 Na1 O1 C47A 89.2(18)
O6 Na1 O2 C51 96(2)
O5 Na1 O2 C51 -81(2)
O1 Na1 O2 C51 -172(2)
O3 Na1 O2 C51 8(2)
O4 Na1 O2 C51 -156(3)
O6 Na1 O2 C51A 81(4)
O5 Na1 O2 C51A -97(4)
O1 Na1 O2 C51A 173(4)
O3 Na1 O2 C51A -8(4)
O4 Na1 O2 C51A -172(4)
O6 Na1 O2 C48A -113.5(9)
O5 Na1 O2 C48A 69.4(9)
O1 Na1 O2 C48A -21.5(9)
O3 Na1 O2 C48A 158.1(9)
O4 Na1 O2 C48A -5.9(18)
O6 Na1 O2 C48 -84.3(6)
O5 Na1 O2 C48 98.6(6)
O1 Na1 O2 C48 7.8(6)
O3 Na1 O2 C48 -172.6(6)
O4 Na1 O2 C48 23.3(17)
O6 Na1 O4 C59 98.7(7)
O5 Na1 O4 C59 -84.2(7)
O1 Na1 O4 C59 6.8(7)
O3 Na1 O4 C59 -172.7(7)
O2 Na1 O4 C59 -8.8(17)
O6 Na1 O4 C56 -71.9(9)
O5 Na1 O4 C56 105.1(9)
O1 Na1 O4 C56 -163.9(9)
O3 Na1 O4 C56 16.6(9)
O2 Na1 O4 C56 -179(100)
O6 Na1 O4 C56A -121.4(10)
O5 Na1 O4 C56A 55.6(10)
O1 Na1 O4 C56A 146.6(10)
O3 Na1 O4 C56A -32.9(10)
O2 Na1 O4 C56A 131.1(17)
O6 Na1 O4 C59A 56.5(10)
O5 Na1 O4 C59A -126.5(10)
O1 Na1 O4 C59A -35.5(10)
O3 Na1 O4 C59A 145.0(10)
O2 Na1 O4 C59A -51.0(18)
O6 Na1 O5 C63 -99(3)
O1 Na1 O5 C63 94.4(12)
O3 Na1 O5 C63 -81.1(12)
O2 Na1 O5 C63 7.3(12)
O4 Na1 O5 C63 -177.6(12)
O6 Na1 O5 C60A 101(3)
O1 Na1 O5 C60A -66.1(13)
O3 Na1 O5 C60A 118.4(13)
O2 Na1 O5 C60A -153.2(13)
O4 Na1 O5 C60A 21.9(13)
O6 Na1 O5 C63A -75(3)
O1 Na1 O5 C63A 117.9(13)
O3 Na1 O5 C63A -57.5(13)
O2 Na1 O5 C63A 30.8(13)
O4 Na1 O5 C63A -154.0(13)
O6 Na1 O5 C60 68(3)
O1 Na1 O5 C60 -98.5(7)
O3 Na1 O5 C60 86.0(7)
O2 Na1 O5 C60 174.4(7)
O4 Na1 O5 C60 -10.5(7)
C47 O1 C44 C45 13(3)
C44A O1 C44 C45 -69(11)
C47A O1 C44 C45 10(3)
Na1 O1 C44 C45 179.7(13)
O1 C44 C45 C46 10(3)
C44 C45 C46 C47 -26(2)
C44 O1 C47 C46 -31(2)
C44A O1 C47 C46 -18(3)
C47A O1 C47 C46 136(12)
Na1 O1 C47 C46 163.3(7)
C45 C46 C47 O1 36.3(17)
C51 O2 C48 C49 7(2)
C51A O2 C48 C49 20(4)
C48A O2 C48 C49 -100(3)
Na1 O2 C48 C49 -172.9(6)
O2 C48 C49 C50 19.3(12)
C48 C49 C50 C51 -34.4(17)
C51A O2 C51 C50 -130(14)
C48A O2 C51 C50 -4(3)
C48 O2 C51 C50 -32(3)
Na1 O2 C51 C50 147.9(13)
C49 C50 C51 O2 41(3)
C59 O4 C56 C57 12.2(13)
C56A O4 C56 C57 -74.1(16)
C59A O4 C56 C57 46.7(13)
Na1 O4 C56 C57 -176.5(7)
O4 C56 C57 C58 -11.8(15)
C56 C57 C58 C59 6.8(16)
C56 O4 C59 C58 -8.3(13)
C56A O4 C59 C58 28.6(13)
C59A O4 C59 C58 -77.6(16)
Na1 O4 C59 C58 178.7(8)
C57 C58 C59 O4 0.6(15)
C63 O5 C60 C61 20.4(16)
C60A O5 C60 C61 106(5)
C63A O5 C60 C61 2.6(14)
Na1 O5 C60 C61 -147.4(9)
O5 C60 C61 C62 -32.6(13)
C60 C61 C62 C63 32.2(15)
C60A O5 C63 C62 -26(2)
C63A O5 C63 C62 57(3)
C60 O5 C63 C62 0(2)
Na1 O5 C63 C62 169.1(9)
C61 C62 C63 O5 -20.3(19)
C71 O7 C68 C69 -14(2)
O7 C68 C69 C70 -14(2)
C68 C69 C70 C71 38(2)
C69 C70 C71 O7 -52.0(16)
C68 O7 C71 C70 42(2)
C63A C62A C61A C60A -4(3)
C51 O2 C48A C49A -8(3)
C51A O2 C48A C49A 3(4)
C48 O2 C48A C49A 73(3)
Na1 O2 C48A C49A -164.2(10)
O2 C48A C49A C50A -18.4(18)
C59 O4 C56A C57A -13.2(15)
C56 O4 C56A C57A 91(2)
C59A O4 C56A C57A 25.0(17)
Na1 O4 C56A C57A -156.9(10)
C51 O2 C51A C50A 72(9)
C48A O2 C51A C50A 13(6)
C48 O2 C51A C50A -13(5)
Na1 O2 C51A C50A 179.3(15)
C48A C49A C50A C51A 28(4)
O2 C51A C50A C49A -25(5)
C63 O5 C63A C62A -141(4)
C60A O5 C63A C62A -38.2(17)
C60 O5 C63A C62A -13.6(15)
Na1 O5 C63A C62A 138.6(8)
C61A C62A C63A O5 26(3)
C68A O7A C71A C70A -27(4)
C71A O7A C68A C69A -3(7)
C59 O4 C59A C58A 95.8(19)
C56 O4 C59A C58A -21.6(15)
C56A O4 C59A C58A 10.9(18)
Na1 O4 C59A C58A -167.4(10)
C57A C58A C59A O4 -39.4(18)
C63 O5 C60A C61A 60(3)
C63A O5 C60A C61A 39(3)
C60 O5 C60A C61A -42(4)
Na1 O5 C60A C61A -138(2)
C62A C61A C60A O5 -21(3)
O7A C68A C69A C70A 31(6)
O4 C56A C57A C58A -47.2(17)
C59A C58A C57A C56A 53.9(19)
C68A C69A C70A C71A -39(4)
O7A C71A C70A C69A 37(3)
C47 O1 C47A C46A -21(8)
C44 O1 C47A C46A -7(4)
C44A O1 C47A C46A 7(4)
Na1 O1 C47A C46A -177.5(17)
C45A C46A C47A O1 -14(3)
C47A C46A C45A C44A 17(4)
C47 O1 C44A C45A 10(4)
C44 O1 C44A C45A 111(15)
C47A O1 C44A C45A 3(5)
Na1 O1 C44A C45A -171.7(17)
C46A C45A C44A O1 -12(5)
C36 Zn1 C36A C39A -158(12)
C2 Zn1 C36A C39A -134.5(5)
C40 Zn1 C36A C39A 42.9(6)
C36 Zn1 C36A C38A 84(11)
C2 Zn1 C36A C38A 107.8(5)
C40 Zn1 C36A C38A -74.8(5)
C36 Zn1 C36A C37A -36(11)
C2 Zn1 C36A C37A -12.3(7)
C40 Zn1 C36A C37A 165.2(6)
